data_4034538
loop_
_publ_author_name
'Cardoza, Savio'
'Das, Parthasarathi'
'Tandon, Vibha'

_publ_section_title
;
 Pd-Catalyzed Sequential Arylation of 7-Azaindoles: Aggregate-Induced
 Emission of Tetra-Aryl 7-Azaindoles.
;
_journal_issue 21
_journal_name_full 'The Journal of organic chemistry'
_journal_page_first 14015
_journal_page_last 14029
_journal_paper_doi 10.1021/acs.joc.9b02187
_journal_volume 84
_journal_year 2019
_chemical_formula_moiety 'C35 H30 N2 O2'
_chemical_formula_sum 'C35 H30 N2 O2'
_chemical_formula_weight 510.61
_space_group_crystal_system monoclinic
_space_group_IT_number 14
_space_group_name_Hall '-P 2yn'
_space_group_name_H-M_alt 'P 1 21/n 1'
_atom_sites_solution_hydrogens geom
_audit_creation_method SHELXL-2014/7
_cell_angle_alpha 90
_cell_angle_beta 113.399(4)
_cell_angle_gamma 90
_cell_formula_units_Z 4
_cell_length_a 9.2860(14)
_cell_length_b 32.685(4)
_cell_length_c 10.0857(12)
_cell_measurement_reflns_used 1058
_cell_measurement_temperature 273(2)
_cell_measurement_theta_max 28.349
_cell_measurement_theta_min 3.4020
_cell_volume 2809.4(6)
_computing_structure_refinement 'SHELXL-2014/7 (Sheldrick, 2014)'
_diffrn_ambient_temperature 273(2)
_diffrn_measured_fraction_theta_full 0.994
_diffrn_measured_fraction_theta_max 0.992
_diffrn_measurement_device_type 'xcalibur sapphire3'
_diffrn_radiation_type MoK\a
_diffrn_radiation_wavelength 0.71073
_diffrn_reflns_av_R_equivalents 0.0366
_diffrn_reflns_av_unetI/netI 0.0305
_diffrn_reflns_Laue_measured_fraction_full 0.994
_diffrn_reflns_Laue_measured_fraction_max 0.992
_diffrn_reflns_limit_h_max 9
_diffrn_reflns_limit_h_min -12
_diffrn_reflns_limit_k_max 43
_diffrn_reflns_limit_k_min -43
_diffrn_reflns_limit_l_max 13
_diffrn_reflns_limit_l_min -13
_diffrn_reflns_number 33623
_diffrn_reflns_point_group_measured_fraction_full 0.994
_diffrn_reflns_point_group_measured_fraction_max 0.992
_diffrn_reflns_theta_full 25.242
_diffrn_reflns_theta_max 28.349
_diffrn_reflns_theta_min 2.287
_exptl_absorpt_coefficient_mu 0.075
_exptl_crystal_colour colorless
_exptl_crystal_density_diffrn 1.207
_exptl_crystal_description block
_exptl_crystal_F_000 1232
_exptl_crystal_size_max 0.220
_exptl_crystal_size_mid 0.200
_exptl_crystal_size_min 0.180
_refine_diff_density_max 0.252
_refine_diff_density_min -0.266
_refine_diff_density_rms 0.054
_refine_ls_extinction_method none
_refine_ls_goodness_of_fit_ref 1.067
_refine_ls_hydrogen_treatment constr
_refine_ls_matrix_type full
_refine_ls_number_parameters 356
_refine_ls_number_reflns 6971
_refine_ls_number_restraints 0
_refine_ls_restrained_S_all 1.067
_refine_ls_R_factor_all 0.0770
_refine_ls_R_factor_gt 0.0533
_refine_ls_shift/su_max 0.000
_refine_ls_shift/su_mean 0.000
_refine_ls_structure_factor_coef Fsqd
_refine_ls_weighting_details 'w=1/[\s^2^(Fo^2^)+(0.1000P)^2^+0.3299P] where P=(Fo^2^+2Fc^2^)/3'
_refine_ls_weighting_scheme calc
_refine_ls_wR_factor_gt 0.1576
_refine_ls_wR_factor_ref 0.1814
_reflns_Friedel_coverage 0.000
_reflns_number_gt 5028
_reflns_number_total 6971
_reflns_threshold_expression 'I > 2\s(I)'
_cod_data_source_file jo9b02187_si_002.cif
_cod_data_source_block OPT_C2_POT_0m_a
_cod_original_sg_symbol_H-M 'P 21/n'
_cod_database_code 4034538
_shelx_shelxl_version_number 2014/7
_shelx_space_group_comment
;
The symmetry employed for this shelxl refinement is uniquely defined
by the following loop, which should always be used as a source of
symmetry information in preference to the above space-group names.
They are only intended as comments.
;
_shelx_estimated_absorpt_t_min 0.958
_shelx_estimated_absorpt_t_max 0.965

loop_
_space_group_symop_operation_xyz
'x, y, z'
'-x+1/2, y+1/2, -z+1/2'
'-x, -y, -z'
'x-1/2, -y-1/2, z-1/2'

loop_
_atom_site_label
_atom_site_type_symbol
_atom_site_fract_x
_atom_site_fract_y
_atom_site_fract_z
_atom_site_U_iso_or_equiv
_atom_site_adp_type
_atom_site_occupancy
_atom_site_site_symmetry_order
_atom_site_calc_flag
_atom_site_refinement_flags_posn
_atom_site_refinement_flags_adp
N1 N 0.32975(15) 0.47338(3) 0.67515(12) 0.0422(3) Uani 1 1 d . .
N2 N 0.42974(15) 0.41389(4) 0.82038(12) 0.0434(3) Uani 1 1 d . .
O2 O 0.08473(16) 0.63775(4) 0.28164(18) 0.0796(5) Uani 1 1 d . .
C7 C 0.33784(17) 0.41519(4) 0.55683(13) 0.0384(3) Uani 1 1 d . .
C8 C 0.37009(17) 0.43270(4) 0.69323(14) 0.0390(3) Uani 1 1 d . .
C4 C 0.37114(17) 0.37380(4) 0.55541(14) 0.0417(3) Uani 1 1 d . .
H4 H 0.3510 0.3604 0.4686 0.050 Uiso 1 1 calc R U
C2 C 0.27464(16) 0.48225(4) 0.52842(14) 0.0384(3) Uani 1 1 d . .
C16 C 0.22850(18) 0.44351(4) 0.29537(14) 0.0409(3) Uani 1 1 d . .
C5 C 0.43515(17) 0.35269(4) 0.68599(14) 0.0412(3) Uani 1 1 d . .
C10 C 0.22559(17) 0.52379(4) 0.47096(15) 0.0399(3) Uani 1 1 d . .
C6 C 0.46081(17) 0.37367(4) 0.81629(14) 0.0419(3) Uani 1 1 d . .
C3 C 0.27733(17) 0.44727(4) 0.45308(14) 0.0389(3) Uani 1 1 d . .
O1 O 0.6415(2) 0.18960(4) 0.7066(2) 0.0961(6) Uani 1 1 d . .
C15 C 0.11102(19) 0.54523(4) 0.49626(17) 0.0485(4) Uani 1 1 d . .
H15 H 0.0665 0.5338 0.5555 0.058 Uiso 1 1 calc R U
C11 C 0.29044(18) 0.54178(5) 0.38248(17) 0.0477(4) Uani 1 1 d . .
H11 H 0.3679 0.5280 0.3637 0.057 Uiso 1 1 calc R U
C22 C 0.48394(19) 0.30929(4) 0.68668(14) 0.0443(3) Uani 1 1 d . .
C14 C 0.0603(2) 0.58344(5) 0.4357(2) 0.0539(4) Uani 1 1 d . .
H14 H -0.0173 0.5973 0.4541 0.065 Uiso 1 1 calc R U
C13 C 0.12584(19) 0.60072(5) 0.34815(19) 0.0535(4) Uani 1 1 d . .
C28 C 0.51935(19) 0.35324(5) 0.96013(15) 0.0474(4) Uani 1 1 d . .
C12 C 0.2415(2) 0.57972(5) 0.32227(19) 0.0553(4) Uani 1 1 d . .
H12 H 0.2865 0.5914 0.2637 0.066 Uiso 1 1 calc R U
C27 C 0.6414(2) 0.29865(5) 0.75351(18) 0.0538(4) Uani 1 1 d . .
H27 H 0.7156 0.3189 0.7970 0.065 Uiso 1 1 calc R U
C17 C 0.3313(2) 0.42862(6) 0.23928(17) 0.0557(4) Uani 1 1 d . .
H17 H 0.4312 0.4203 0.3013 0.067 Uiso 1 1 calc R U
C29 C 0.4612(2) 0.31606(5) 0.98129(17) 0.0580(4) Uani 1 1 d . .
H29 H 0.3903 0.3020 0.9022 0.070 Uiso 1 1 calc R U
C21 C 0.0805(2) 0.45485(6) 0.19942(17) 0.0604(5) Uani 1 1 d . .
H21 H 0.0090 0.4650 0.2346 0.073 Uiso 1 1 calc R U
C9 C 0.3585(2) 0.50165(5) 0.79352(17) 0.0593(5) Uani 1 1 d . .
H9A H 0.2809 0.4977 0.8330 0.089 Uiso 1 1 calc R U
H9B H 0.3526 0.5292 0.7588 0.089 Uiso 1 1 calc R U
H9C H 0.4610 0.4968 0.8672 0.089 Uiso 1 1 calc R U
C23 C 0.3783(2) 0.27854(5) 0.62212(19) 0.0591(5) Uani 1 1 d . .
H23 H 0.2727 0.2850 0.5739 0.071 Uiso 1 1 calc R U
C33 C 0.6255(2) 0.37319(6) 1.08036(17) 0.0655(5) Uani 1 1 d . .
H33 H 0.6675 0.3982 1.0698 0.079 Uiso 1 1 calc R U
C19 C 0.1405(3) 0.43739(6) -0.00124(18) 0.0699(6) Uani 1 1 d . .
H19 H 0.1115 0.4357 -0.1006 0.084 Uiso 1 1 calc R U
C26 C 0.6895(2) 0.25884(6) 0.7565(2) 0.0628(5) Uani 1 1 d . .
H26 H 0.7956 0.2524 0.8008 0.075 Uiso 1 1 calc R U
C20 C 0.0369(3) 0.45139(6) 0.05254(19) 0.0722(6) Uani 1 1 d . .
H20 H -0.0640 0.4587 -0.0102 0.087 Uiso 1 1 calc R U
C24 C 0.4252(2) 0.23787(5) 0.6269(2) 0.0689(5) Uani 1 1 d . .
H24 H 0.3513 0.2175 0.5848 0.083 Uiso 1 1 calc R U
C18 C 0.2871(3) 0.42591(7) 0.0910(2) 0.0721(6) Uani 1 1 d . .
H18 H 0.3580 0.4162 0.0544 0.087 Uiso 1 1 calc R U
C30 C 0.5064(3) 0.29940(7) 1.1176(2) 0.0717(5) Uani 1 1 d . .
H30 H 0.4648 0.2743 1.1284 0.086 Uiso 1 1 calc R U
C25 C 0.5811(2) 0.22823(5) 0.69398(19) 0.0628(5) Uani 1 1 d . .
C32 C 0.6694(3) 0.35592(8) 1.21659(19) 0.0829(7) Uani 1 1 d . .
H32 H 0.7404 0.3698 1.2962 0.099 Uiso 1 1 calc R U
C31 C 0.6113(3) 0.31889(7) 1.2376(2) 0.0784(6) Uani 1 1 d . .
C35 C -0.0456(3) 0.65832(7) 0.2901(4) 0.1151(11) Uani 1 1 d . .
H35A H -0.1361 0.6409 0.2536 0.173 Uiso 1 1 calc R U
H35B H -0.0661 0.6829 0.2335 0.173 Uiso 1 1 calc R U
H35C H -0.0230 0.6651 0.3890 0.173 Uiso 1 1 calc R U
C34 C 0.5411(4) 0.15792(8) 0.6357(5) 0.1494(17) Uani 1 1 d . .
H34A H 0.4631 0.1547 0.6751 0.224 Uiso 1 1 calc R U
H34B H 0.6000 0.1330 0.6485 0.224 Uiso 1 1 calc R U
H34C H 0.4907 0.1641 0.5346 0.224 Uiso 1 1 calc R U
C36 C 0.6594(4) 0.30004(11) 1.3865(3) 0.1287(12) Uani 1 1 d . .
H36A H 0.7386 0.2797 1.4004 0.193 Uiso 1 1 calc R U
H36B H 0.5697 0.2876 1.3947 0.193 Uiso 1 1 calc R U
H36C H 0.7003 0.3210 1.4586 0.193 Uiso 1 1 calc R U

loop_
_atom_site_aniso_label
_atom_site_aniso_U_11
_atom_site_aniso_U_22
_atom_site_aniso_U_33
_atom_site_aniso_U_23
_atom_site_aniso_U_13
_atom_site_aniso_U_12
N1 0.0515(8) 0.0424(6) 0.0345(6) -0.0033(4) 0.0190(5) 0.0013(5)
N2 0.0498(7) 0.0483(7) 0.0330(5) 0.0008(5) 0.0174(5) 0.0019(5)
O2 0.0600(8) 0.0514(7) 0.1209(12) 0.0280(7) 0.0292(8) 0.0089(6)
C7 0.0404(8) 0.0439(7) 0.0319(6) 0.0001(5) 0.0155(5) 0.0022(5)
C8 0.0425(8) 0.0437(7) 0.0325(6) -0.0008(5) 0.0167(5) -0.0003(5)
C4 0.0465(8) 0.0441(7) 0.0336(6) -0.0009(5) 0.0149(6) 0.0041(6)
C2 0.0400(8) 0.0409(7) 0.0365(6) 0.0001(5) 0.0175(5) -0.0001(5)
C16 0.0520(9) 0.0377(6) 0.0336(6) 0.0020(5) 0.0178(6) 0.0014(6)
C5 0.0429(8) 0.0442(7) 0.0363(6) 0.0012(5) 0.0155(6) 0.0029(6)
C10 0.0398(8) 0.0393(7) 0.0404(7) -0.0020(5) 0.0158(6) -0.0018(5)
C6 0.0436(8) 0.0481(7) 0.0337(6) 0.0020(5) 0.0149(6) 0.0012(6)
C3 0.0424(8) 0.0416(7) 0.0347(6) 0.0009(5) 0.0174(5) 0.0033(5)
O1 0.1024(12) 0.0558(8) 0.1084(12) -0.0032(7) 0.0190(9) 0.0305(8)
C15 0.0520(9) 0.0440(7) 0.0565(8) -0.0044(6) 0.0289(7) -0.0032(6)
C11 0.0411(8) 0.0507(8) 0.0545(8) 0.0074(6) 0.0223(7) 0.0034(6)
C22 0.0525(9) 0.0450(7) 0.0348(6) 0.0031(5) 0.0169(6) 0.0058(6)
C14 0.0459(9) 0.0433(8) 0.0749(11) -0.0072(7) 0.0264(8) 0.0019(6)
C13 0.0410(9) 0.0403(7) 0.0709(10) 0.0067(7) 0.0133(7) -0.0015(6)
C28 0.0525(9) 0.0548(8) 0.0343(7) 0.0046(6) 0.0165(6) 0.0067(7)
C12 0.0460(9) 0.0558(9) 0.0661(10) 0.0154(7) 0.0244(8) -0.0012(7)
C27 0.0515(10) 0.0541(9) 0.0536(9) 0.0060(7) 0.0185(7) 0.0052(7)
C17 0.0562(10) 0.0702(10) 0.0449(8) -0.0085(7) 0.0247(7) 0.0001(8)
C29 0.0679(11) 0.0635(10) 0.0417(8) 0.0078(7) 0.0210(7) -0.0020(8)
C21 0.0637(11) 0.0708(11) 0.0418(8) 0.0032(7) 0.0157(7) 0.0204(8)
C9 0.0852(13) 0.0508(9) 0.0408(8) -0.0105(6) 0.0238(8) -0.0012(8)
C23 0.0548(10) 0.0519(9) 0.0569(9) -0.0068(7) 0.0077(7) 0.0082(7)
C33 0.0773(13) 0.0661(11) 0.0413(8) 0.0012(7) 0.0111(8) -0.0050(9)
C19 0.1059(17) 0.0670(11) 0.0343(8) -0.0033(7) 0.0252(9) -0.0138(10)
C26 0.0560(11) 0.0647(10) 0.0631(10) 0.0095(8) 0.0189(8) 0.0171(8)
C20 0.0850(14) 0.0733(12) 0.0404(8) 0.0056(8) 0.0059(9) 0.0140(10)
C24 0.0716(13) 0.0490(9) 0.0707(11) -0.0106(8) 0.0120(9) 0.0036(8)
C18 0.0883(15) 0.0891(13) 0.0532(10) -0.0189(9) 0.0434(10) -0.0125(11)
C30 0.0906(15) 0.0748(12) 0.0516(10) 0.0176(9) 0.0302(9) -0.0018(11)
C25 0.0741(12) 0.0512(9) 0.0563(9) 0.0014(7) 0.0186(8) 0.0186(8)
C32 0.0942(17) 0.0973(16) 0.0365(8) 0.0009(9) 0.0040(9) -0.0041(12)
C31 0.0932(16) 0.0951(15) 0.0425(9) 0.0173(9) 0.0222(9) 0.0062(12)
C35 0.0774(17) 0.0618(13) 0.201(3) 0.0359(16) 0.0496(18) 0.0279(11)
C34 0.145(3) 0.0593(14) 0.189(4) -0.0348(18) 0.008(3) 0.0285(16)
C36 0.163(3) 0.153(3) 0.0503(12) 0.0355(15) 0.0214(15) -0.008(2)

loop_
_atom_type_symbol
_atom_type_description
_atom_type_scat_dispersion_real
_atom_type_scat_dispersion_imag
_atom_type_scat_source
C C 0.0033 0.0016 'International Tables Vol C Tables 4.2.6.8 and 6.1.1.4'
H H 0.0000 0.0000 'International Tables Vol C Tables 4.2.6.8 and 6.1.1.4'
N N 0.0061 0.0033 'International Tables Vol C Tables 4.2.6.8 and 6.1.1.4'
O O 0.0106 0.0060 'International Tables Vol C Tables 4.2.6.8 and 6.1.1.4'

loop_
_geom_angle_atom_site_label_1
_geom_angle_atom_site_label_2
_geom_angle_atom_site_label_3
_geom_angle
C8 N1 C2 107.99(11)
C8 N1 C9 123.84(12)
C2 N1 C9 127.85(12)
C8 N2 C6 115.68(12)
C13 O2 C35 118.10(18)
C4 C7 C8 116.36(12)
C4 C7 C3 136.99(12)
C8 C7 C3 106.64(12)
N2 C8 N1 124.28(12)
N2 C8 C7 126.90(13)
N1 C8 C7 108.82(11)
C7 C4 C5 119.05(12)
C7 C4 H4 120.5
C5 C4 H4 120.5
C3 C2 N1 109.51(11)
C3 C2 C10 128.10(12)
N1 C2 C10 122.38(12)
C17 C16 C21 117.80(14)
C17 C16 C3 120.37(14)
C21 C16 C3 121.82(14)
C4 C5 C6 119.25(13)
C4 C5 C22 119.41(12)
C6 C5 C22 121.24(12)
C15 C10 C11 117.81(13)
C15 C10 C2 122.35(13)
C11 C10 C2 119.78(13)
N2 C6 C5 122.73(12)
N2 C6 C28 113.99(12)
C5 C6 C28 123.25(13)
C2 C3 C7 107.03(11)
C2 C3 C16 126.73(12)
C7 C3 C16 126.24(12)
C25 O1 C34 118.33(19)
C10 C15 C14 121.83(15)
C10 C15 H15 119.1
C14 C15 H15 119.1
C12 C11 C10 120.87(15)
C12 C11 H11 119.6
C10 C11 H11 119.6
C23 C22 C27 117.51(14)
C23 C22 C5 122.44(14)
C27 C22 C5 120.05(14)
C13 C14 C15 119.48(15)
C13 C14 H14 120.3
C15 C14 H14 120.3
O2 C13 C14 124.82(16)
O2 C13 C12 115.74(16)
C14 C13 C12 119.44(14)
C29 C28 C33 117.73(14)
C29 C28 C6 122.10(14)
C33 C28 C6 119.94(15)
C11 C12 C13 120.58(15)
C11 C12 H12 119.7
C13 C12 H12 119.7
C26 C27 C22 121.25(16)
C26 C27 H27 119.4
C22 C27 H27 119.4
C16 C17 C18 120.55(17)
C16 C17 H17 119.7
C18 C17 H17 119.7
C30 C29 C28 121.24(17)
C30 C29 H29 119.4
C28 C29 H29 119.4
C20 C21 C16 121.16(18)
C20 C21 H21 119.4
C16 C21 H21 119.4
N1 C9 H9A 109.5
N1 C9 H9B 109.5
H9A C9 H9B 109.5
N1 C9 H9C 109.5
H9A C9 H9C 109.5
H9B C9 H9C 109.5
C22 C23 C24 121.80(17)
C22 C23 H23 119.1
C24 C23 H23 119.1
C28 C33 C32 120.15(19)
C28 C33 H33 119.9
C32 C33 H33 119.9
C20 C19 C18 119.63(16)
C20 C19 H19 120.2
C18 C19 H19 120.2
C27 C26 C25 120.33(17)
C27 C26 H26 119.8
C25 C26 H26 119.8
C19 C20 C21 120.38(18)
C19 C20 H20 119.8
C21 C20 H20 119.8
C25 C24 C23 119.40(17)
C25 C24 H24 120.3
C23 C24 H24 120.3
C19 C18 C17 120.45(19)
C19 C18 H18 119.8
C17 C18 H18 119.8
C31 C30 C29 121.60(19)
C31 C30 H30 119.2
C29 C30 H30 119.2
O1 C25 C24 124.95(18)
O1 C25 C26 115.38(17)
C24 C25 C26 119.67(16)
C31 C32 C33 122.08(19)
C31 C32 H32 119.0
C33 C32 H32 119.0
C30 C31 C32 117.22(17)
C30 C31 C36 120.7(2)
C32 C31 C36 122.0(2)
O2 C35 H35A 109.5
O2 C35 H35B 109.5
H35A C35 H35B 109.5
O2 C35 H35C 109.5
H35A C35 H35C 109.5
H35B C35 H35C 109.5
O1 C34 H34A 109.5
O1 C34 H34B 109.5
H34A C34 H34B 109.5
O1 C34 H34C 109.5
H34A C34 H34C 109.5
H34B C34 H34C 109.5
C31 C36 H36A 109.5
C31 C36 H36B 109.5
H36A C36 H36B 109.5
C31 C36 H36C 109.5
H36A C36 H36C 109.5
H36B C36 H36C 109.5

loop_
_geom_bond_atom_site_label_1
_geom_bond_atom_site_label_2
_geom_bond_distance
N1 C8 1.3739(18)
N1 C2 1.3908(17)
N1 C9 1.4482(18)
N2 C8 1.3285(17)
N2 C6 1.3498(18)
O2 C13 1.3628(19)
O2 C35 1.417(3)
C7 C4 1.3890(19)
C7 C8 1.4080(18)
C7 C3 1.4295(18)
C4 C5 1.3936(18)
C4 H4 0.9300
C2 C3 1.3786(19)
C2 C10 1.4754(18)
C16 C17 1.378(2)
C16 C21 1.381(2)
C16 C3 1.4758(18)
C5 C6 1.4161(19)
C5 C22 1.4882(19)
C10 C15 1.380(2)
C10 C11 1.390(2)
C6 C28 1.4899(18)
O1 C25 1.367(2)
O1 C34 1.387(3)
C15 C14 1.388(2)
C15 H15 0.9300
C11 C12 1.376(2)
C11 H11 0.9300
C22 C23 1.374(2)
C22 C27 1.390(2)
C14 C13 1.377(3)
C14 H14 0.9300
C13 C12 1.384(3)
C28 C29 1.380(2)
C28 C33 1.385(2)
C12 H12 0.9300
C27 C26 1.372(2)
C27 H27 0.9300
C17 C18 1.387(2)
C17 H17 0.9300
C29 C30 1.380(2)
C29 H29 0.9300
C21 C20 1.377(2)
C21 H21 0.9300
C9 H9A 0.9600
C9 H9B 0.9600
C9 H9C 0.9600
C23 C24 1.394(2)
C23 H23 0.9300
C33 C32 1.388(3)
C33 H33 0.9300
C19 C20 1.357(3)
C19 C18 1.362(3)
C19 H19 0.9300
C26 C25 1.381(3)
C26 H26 0.9300
C20 H20 0.9300
C24 C25 1.369(3)
C24 H24 0.9300
C18 H18 0.9300
C30 C31 1.372(3)
C30 H30 0.9300
C32 C31 1.375(3)
C32 H32 0.9300
C31 C36 1.517(3)
C35 H35A 0.9600
C35 H35B 0.9600
C35 H35C 0.9600
C34 H34A 0.9600
C34 H34B 0.9600
C34 H34C 0.9600
C36 H36A 0.9600
C36 H36B 0.9600
C36 H36C 0.9600
